data_1568611
loop_
_publ_author_name
'Linde, Sif T.'
'Corti, Vasco'
'Lauridsen, Vibeke H.'
'Lamhauge, Johannes N.'
'J&#xf8;rgensen, Karl Anker'
'Rezayee, Nomaan M.'

_publ_section_title
;
 Atroposelective brominations to access chiral biaryl scaffolds using
 high-valent Pd-catalysis.
;
_journal_issue 13
_journal_name_full 'Chemical science'
_journal_page_first 3676
_journal_page_last 3681
_journal_paper_doi 10.1039/d2sc06131g
_journal_volume 14
_journal_year 2023
_chemical_formula_moiety 'C18 H8 Br Cl F2 O3'
_chemical_formula_sum 'C18 H8 Br Cl F2 O3'
_chemical_formula_weight 425.615
_space_group_crystal_system triclinic
_space_group_IT_number 2
_space_group_name_Hall '-P 1'
_space_group_name_H-M_alt 'P -1'
_symmetry_Int_Tables_number 2
_atom_sites_solution_primary dual
_audit_creation_date 2022-04-22
_audit_creation_method
;
Olex2 1.3
(compiled 2020.11.12 svn.r5f609507 for OlexSys, GUI svn.r6408)
;
_audit_update_record
;
2022-04-22 deposited with the CCDC.	2023-03-06 downloaded from the CCDC.
;
_cell_angle_alpha 80.772(5)
_cell_angle_beta 79.030(6)
_cell_angle_gamma 72.149(6)
_cell_formula_units_Z 2
_cell_length_a 8.3118(7)
_cell_length_b 8.4520(5)
_cell_length_c 12.0667(8)
_cell_measurement_reflns_used 4231
_cell_measurement_temperature 100
_cell_measurement_theta_max 30.3430
_cell_measurement_theta_min 3.4930
_cell_volume 787.41(10)
_computing_cell_refinement 'CrysAlisPro 1.171.41.116a (Rigaku OD, 2021)'
_computing_data_collection 'CrysAlisPro 1.171.41.116a (Rigaku OD, 2021)'
_computing_data_reduction 'CrysAlisPro 1.171.41.116a (Rigaku OD, 2021)'
_computing_molecular_graphics 'Olex2 1.3 (Dolomanov et al., 2009)'
_computing_publication_material 'Olex2 1.3 (Dolomanov et al., 2009)'
_computing_structure_refinement 'olex2.refine 1.3 (Bourhis et al., 2015)'
_computing_structure_solution 'SHELXT 2018/2 (Sheldrick, 2018)'
_diffrn_ambient_temperature 100
_diffrn_detector 'CCD plate'
_diffrn_detector_area_resol_mean 10.3590
_diffrn_detector_type Atlas
_diffrn_measured_fraction_theta_full 0.9972
_diffrn_measured_fraction_theta_max 0.8761
_diffrn_measurement_details
;
List of Runs (angles in degrees, time in seconds):

  # Type    Start    End  Width  t~exp~   \w     \q     \k     \f   Frames
#--------------------------------------------------------------------------
  1  \w      4.00  88.00   0.75    3.58    --   14.97  55.00  40.00  112
  2  \w    -58.00  43.25   0.75    3.58    --   14.97 -55.00-102.00  135
  3  \w    -12.00  86.25   0.75    3.58    --   14.97  57.00-180.00  131
  4  \w    -17.00  13.00   0.75    3.58    --  -15.75 -77.00 150.00   40
  5  \w    -11.00  14.50   0.75    3.58    --  -15.75  77.00   0.00   34
  6  \w   -104.00 -77.75   0.75    3.58    --  -15.75-178.00  30.00   35
;
_diffrn_measurement_device 'four-circle diffractometer'
_diffrn_measurement_device_type 'SuperNova, Single source at offset/far, Atlas'
_diffrn_measurement_method '\w scans'
_diffrn_orient_matrix_type 'CrysAlisPro convention (1999,Acta A55,543-557)'
_diffrn_orient_matrix_UB_11 0.0065414000
_diffrn_orient_matrix_UB_12 -0.0634527000
_diffrn_orient_matrix_UB_13 -0.0340009000
_diffrn_orient_matrix_UB_21 0.0768387000
_diffrn_orient_matrix_UB_22 -0.0484266000
_diffrn_orient_matrix_UB_23 0.0203772000
_diffrn_orient_matrix_UB_31 -0.0477099000
_diffrn_orient_matrix_UB_32 -0.0386725000
_diffrn_orient_matrix_UB_33 0.0453548000
_diffrn_radiation_monochromator mirror
_diffrn_radiation_probe x-ray
_diffrn_radiation_type 'Mo K\a'
_diffrn_radiation_wavelength 0.71073
_diffrn_reflns_av_R_equivalents 0.0341
_diffrn_reflns_av_unetI/netI 0.0538
_diffrn_reflns_Laue_measured_fraction_full 0.9972
_diffrn_reflns_Laue_measured_fraction_max 0.8761
_diffrn_reflns_limit_h_max 9
_diffrn_reflns_limit_h_min -11
_diffrn_reflns_limit_k_max 11
_diffrn_reflns_limit_k_min -11
_diffrn_reflns_limit_l_max 16
_diffrn_reflns_limit_l_min -16
_diffrn_reflns_number 8373
_diffrn_reflns_point_group_measured_fraction_full 0.9972
_diffrn_reflns_point_group_measured_fraction_max 0.8761
_diffrn_reflns_theta_full 25.2417
_diffrn_reflns_theta_max 30.91
_diffrn_reflns_theta_min 3.34
_diffrn_source 'micro-focus sealed X-ray tube'
_diffrn_source_type 'SuperNova (Mo) X-ray Source'
_exptl_absorpt_coefficient_mu 2.817
_exptl_absorpt_correction_T_max 1.00000
_exptl_absorpt_correction_T_min 0.55399
_exptl_absorpt_correction_type multi-scan
_exptl_absorpt_process_details
;
CrysAlisPro 1.171.41.116a (Rigaku Oxford Diffraction, 2021)
Empirical absorption correction using spherical harmonics,
implemented in SCALE3 ABSPACK scaling algorithm.
;
_exptl_crystal_colour 'dull whiteish colourless'
_exptl_crystal_colour_lustre dull
_exptl_crystal_colour_modifier whiteish
_exptl_crystal_colour_primary colourless
_exptl_crystal_density_diffrn 1.795
_exptl_crystal_description irregular
_exptl_crystal_F_000 420.138
_exptl_crystal_size_max 0.4
_exptl_crystal_size_mid 0.4
_exptl_crystal_size_min 0.3
_refine_diff_density_max 1.2433
_refine_diff_density_min -1.1602
_refine_diff_density_rms 0.1305
_refine_ls_d_res_high 0.6917
_refine_ls_d_res_low 6.1064
_refine_ls_goodness_of_fit_ref 1.0351
_refine_ls_hydrogen_treatment constr
_refine_ls_matrix_type full
_refine_ls_number_constraints 16
_refine_ls_number_parameters 226
_refine_ls_number_reflns 4361
_refine_ls_number_restraints 0
_refine_ls_restrained_S_all 1.0351
_refine_ls_R_factor_all 0.0519
_refine_ls_R_factor_gt 0.0421
_refine_ls_shift/su_max 0.0006
_refine_ls_shift/su_mean 0.0000
_refine_ls_structure_factor_coef Fsqd
_refine_ls_weighting_details 'w=1/[\s^2^(Fo^2^)+(0.0505P)^2^+0.4722P] where P=(Fo^2^+2Fc^2^)/3'
_refine_ls_weighting_scheme calc
_refine_ls_wR_factor_gt 0.1030
_refine_ls_wR_factor_ref 0.1114
_reflns_Friedel_coverage 0.0
_reflns_limit_h_max 11
_reflns_limit_h_min -11
_reflns_limit_k_max 11
_reflns_limit_k_min -11
_reflns_limit_l_max 16
_reflns_limit_l_min 0
_reflns_number_gt 3693
_reflns_number_total 4361
_reflns_threshold_expression I>=2u(I)
_cod_data_source_file d2sc06131g2.cif
_cod_data_source_block MKT_Sif_7_4_2022_pre2_autored
_cod_depositor_comments 'Adding full bibliography for 1568611--1568612.cif.'
_cod_database_code 1568611
_chemical_oxdiff_formula C20H8O2ClBrF2
_reflns_odcompleteness_completeness 99.77
_reflns_odcompleteness_iscentric 1
_reflns_odcompleteness_theta 28.22
_olex2_refinement_description
;
1. Fixed Uiso
 At 1.2 times of:
  All C(H) groups
2.a Aromatic/amide H refined with riding coordinates:
 C009(H009), C00A(H00A), C00H(H00H), C00I(H00I), C00J(H00J), C00L(H00L),
 C00M(H00M), C00O(H00O)
;
_olex2_submission_special_instructions 'No special instructions were received'
_oxdiff_exptl_absorpt_empirical_details
;
Empirical correction (ABSPACK) includes:
- Absorption correction using spherical harmonics
- Frame scaling
;
_oxdiff_exptl_absorpt_empirical_full_max 1.393
_oxdiff_exptl_absorpt_empirical_full_min 0.756

loop_
_space_group_symop_id
_space_group_symop_operation_xyz
1 x,y,z
2 -x,-y,-z

loop_
_atom_site_label
_atom_site_type_symbol
_atom_site_fract_x
_atom_site_fract_y
_atom_site_fract_z
_atom_site_U_iso_or_equiv
_atom_site_adp_type
_atom_site_occupancy
_atom_site_refinement_flags_posn
Br01 Br 0.96378(4) 0.00740(4) 0.23016(2) 0.02575(10) Uani 1.000000 .
Cl02 Cl 0.79906(9) 0.36427(9) 0.62716(5) 0.02236(15) Uani 1.000000 .
F1 F 0.6097(3) 0.8763(3) 0.09375(16) 0.0405(5) Uani 1.000000 .
F004 F 0.4012(3) 0.8111(3) 0.05239(17) 0.0457(5) Uani 1.000000 .
O005 O 0.5673(3) 0.6331(3) 0.16916(16) 0.0267(5) Uani 1.000000 .
O006 O 0.9237(3) 0.5172(3) 0.28248(16) 0.0328(5) Uani 1.000000 .
O007 O 0.6664(3) 0.6741(3) -0.01836(16) 0.0334(5) Uani 1.000000 .
C008 C 0.7559(3) 0.3612(3) 0.4074(2) 0.0176(5) Uani 1.000000 .
C009 C 0.5562(4) 0.2708(3) 0.5607(2) 0.0198(5) Uani 1.000000 .
H009 H 0.5169(4) 0.2532(3) 0.6397(2) 0.0237(6) Uiso 1.000000 R
C00A C 0.8962(4) 0.4406(3) 0.3730(2) 0.0200(5) Uani 1.000000 .
H00A H 0.9700(4) 0.4300(3) 0.4267(2) 0.0240(6) Uiso 1.000000 R
C00B C 0.6946(4) 0.3285(3) 0.5248(2) 0.0181(5) Uani 1.000000 .
C00C C 0.4698(4) 0.2365(3) 0.4804(2) 0.0182(5) Uani 1.000000 .
C00D C 0.6776(3) 0.3209(3) 0.32827(19) 0.0169(5) Uani 1.000000 .
C00E C 0.7446(4) 0.3420(4) 0.2042(2) 0.0200(5) Uani 1.000000 .
C00F C 0.5347(4) 0.2563(3) 0.3627(2) 0.0186(5) Uani 1.000000 .
C00G C 0.8708(4) 0.2166(4) 0.1470(2) 0.0225(6) Uani 1.000000 .
C00H C 0.4526(4) 0.2136(4) 0.2843(2) 0.0222(6) Uani 1.000000 .
H00H H 0.4956(4) 0.2244(4) 0.2055(2) 0.0266(7) Uiso 1.000000 R
C00I C 0.9336(4) 0.2396(4) 0.0319(2) 0.0277(7) Uani 1.000000 .
H00I H 1.0200(4) 0.1514(4) -0.0026(2) 0.0332(8) Uiso 1.000000 R
C00J C 0.3122(4) 0.1568(4) 0.3206(3) 0.0268(6) Uani 1.000000 .
H00J H 0.2577(4) 0.1292(4) 0.2670(3) 0.0322(7) Uiso 1.000000 R
C00K C 0.6862(4) 0.4869(4) 0.1364(2) 0.0221(6) Uani 1.000000 .
C00L C 0.2478(4) 0.1390(4) 0.4374(3) 0.0269(6) Uani 1.000000 .
H00L H 0.1501(4) 0.0994(4) 0.4618(3) 0.0322(7) Uiso 1.000000 R
C00M C 0.3238(4) 0.1780(3) 0.5154(2) 0.0233(6) Uani 1.000000 .
H00M H 0.2787(4) 0.1658(3) 0.5938(2) 0.0279(7) Uiso 1.000000 R
C00N C 0.7481(4) 0.5116(4) 0.0221(2) 0.0261(6) Uani 1.000000 .
C00O C 0.8714(4) 0.3904(4) -0.0334(2) 0.0303(7) Uani 1.000000 .
H00O H 0.9124(4) 0.4079(4) -0.1121(2) 0.0364(9) Uiso 1.000000 R
C00P C 0.5607(5) 0.7486(4) 0.0737(3) 0.0321(7) Uani 1.000000 .

loop_
_atom_site_aniso_label
_atom_site_aniso_U_11
_atom_site_aniso_U_22
_atom_site_aniso_U_33
_atom_site_aniso_U_12
_atom_site_aniso_U_13
_atom_site_aniso_U_23
Br01 0.02765(18) 0.02312(17) 0.02480(16) -0.00716(12) 0.00302(11) -0.00619(11)
Cl02 0.0267(4) 0.0258(4) 0.0131(3) -0.0054(3) -0.0043(2) -0.0003(2)
F1 0.0584(14) 0.0319(11) 0.0342(10) -0.0214(10) -0.0073(9) 0.0055(8)
F004 0.0398(13) 0.0508(14) 0.0429(12) -0.0146(11) -0.0185(9) 0.0228(10)
O005 0.0340(12) 0.0236(11) 0.0169(9) -0.0054(9) -0.0010(8) 0.0052(7)
O006 0.0399(14) 0.0514(15) 0.0155(9) -0.0296(12) -0.0020(8) 0.0026(9)
O007 0.0475(15) 0.0379(13) 0.0163(10) -0.0199(12) -0.0057(9) 0.0086(8)
C008 0.0190(13) 0.0162(12) 0.0139(11) -0.0025(10) 0.0010(9) 0.0001(9)
C009 0.0246(15) 0.0164(13) 0.0126(11) -0.0019(11) 0.0018(9) 0.0019(9)
C00A 0.0196(14) 0.0234(14) 0.0169(12) -0.0065(11) -0.0012(9) -0.0027(10)
C00B 0.0248(14) 0.0147(12) 0.0118(11) -0.0014(11) -0.0034(9) -0.0003(8)
C00C 0.0203(14) 0.0120(12) 0.0174(12) -0.0014(10) 0.0003(9) 0.0023(9)
C00D 0.0191(13) 0.0172(12) 0.0114(10) -0.0038(10) 0.0011(8) 0.0003(8)
C00E 0.0233(15) 0.0256(14) 0.0135(11) -0.0124(12) 0.0003(9) -0.0018(9)
C00F 0.0194(14) 0.0159(12) 0.0170(12) -0.0036(10) 0.0014(9) 0.0003(9)
C00G 0.0279(16) 0.0259(15) 0.0171(12) -0.0146(13) 0.0008(10) -0.0033(10)
C00H 0.0257(15) 0.0220(14) 0.0182(12) -0.0072(12) -0.0014(10) -0.0016(10)
C00I 0.0323(17) 0.0341(17) 0.0205(13) -0.0185(14) 0.0085(11) -0.0112(11)
C00J 0.0251(16) 0.0244(15) 0.0327(15) -0.0094(13) -0.0045(11) -0.0033(11)
C00K 0.0261(15) 0.0291(15) 0.0135(12) -0.0133(13) -0.0006(10) -0.0016(10)
C00L 0.0230(16) 0.0211(15) 0.0349(16) -0.0086(12) 0.0010(11) 0.0001(11)
C00M 0.0251(15) 0.0171(13) 0.0228(13) -0.0055(11) 0.0033(10) 0.0025(10)
C00N 0.0358(18) 0.0335(17) 0.0149(12) -0.0219(14) -0.0050(11) 0.0060(10)
C00O 0.045(2) 0.0431(19) 0.0106(12) -0.0281(16) 0.0036(11) -0.0038(11)
C00P 0.040(2) 0.0301(17) 0.0261(15) -0.0137(15) -0.0090(13) 0.0112(12)

loop_
_atom_type_symbol
_atom_type_scat_dispersion_real
_atom_type_scat_dispersion_imag
_atom_type_scat_Cromer_Mann_a1
_atom_type_scat_Cromer_Mann_a2
_atom_type_scat_Cromer_Mann_a3
_atom_type_scat_Cromer_Mann_a4
_atom_type_scat_Cromer_Mann_b1
_atom_type_scat_Cromer_Mann_b2
_atom_type_scat_Cromer_Mann_b3
_atom_type_scat_Cromer_Mann_b4
_atom_type_scat_Cromer_Mann_c
_atom_type_scat_source
_atom_type_scat_dispersion_source
C 0.00347 0.00161 2.31000 1.02000 1.58860 0.86500 20.84390 10.20750 0.56870 51.65120 0.215599998832 'International Tables Volume C Table 6.1.1.4 (pp. 500-502)' 'Henke, Gullikson and Davis, At. Data and Nucl. Data Tables, 1993, 54, 2'
Cl 0.14873 0.16029 11.46040 7.19640 6.25560 1.64550 0.01040 1.16620 18.51940 47.77840 -9.55739974976 'International Tables Volume C Table 6.1.1.4 (pp. 500-502)' 'Henke, Gullikson and Davis, At. Data and Nucl. Data Tables, 1993, 54, 2'
H 0.00000 0.00000 0.49300 0.32291 0.14019 0.04081 10.51090 26.12570 3.14236 57.79970 0.0030380000826 'International Tables Volume C Table 6.1.1.4 (pp. 500-502)' 'Henke, Gullikson and Davis, At. Data and Nucl. Data Tables, 1993, 54, 2'
F 0.01794 0.01033 3.53920 2.64120 1.51700 1.02430 10.28250 4.29440 0.26150 26.14760 0.277599990368 'International Tables Volume C Table 6.1.1.4 (pp. 500-502)' 'Henke, Gullikson and Davis, At. Data and Nucl. Data Tables, 1993, 54, 2'
O 0.01158 0.00611 3.04850 2.28680 1.54630 0.86700 13.27710 5.70110 0.32390 32.90890 0.250800013542 'International Tables Volume C Table 6.1.1.4 (pp. 500-502)' 'Henke, Gullikson and Davis, At. Data and Nucl. Data Tables, 1993, 54, 2'
Br -0.28346 2.55990 17.17890 5.23580 5.63770 3.98510 2.17230 16.57960 0.26090 41.43280 2.95569992065 'International Tables Volume C Table 6.1.1.4 (pp. 500-502)' 'Henke, Gullikson and Davis, At. Data and Nucl. Data Tables, 1993, 54, 2'

loop_
_geom_angle_atom_site_label_1
_geom_angle_atom_site_label_2
_geom_angle_atom_site_label_3
_geom_angle
_geom_angle_site_symmetry_1
_geom_angle_site_symmetry_3
_geom_angle_publ_flag
C00P O005 C00K 106.2(2) . . ?
C00P O007 C00N 106.7(2) . . ?
C00B C008 C00A 119.7(2) . . ?
C00D C008 C00A 122.0(2) . . ?
C00D C008 C00B 118.3(2) . . ?
C00C C009 C00B 120.1(2) . . ?
C008 C00A O006 124.8(3) . . ?
C008 C00B Cl02 119.6(2) . . ?
C009 C00B Cl02 118.28(18) . . ?
C009 C00B C008 122.1(2) . . ?
C00F C00C C009 119.3(2) . . ?
C00M C00C C009 121.3(2) . . ?
C00M C00C C00F 119.3(3) . . ?
C00E C00D C008 120.4(2) . . ?
C00F C00D C008 121.2(2) . . ?
C00F C00D C00E 118.5(2) . . ?
C00G C00E C00D 123.7(2) . . ?
C00K C00E C00D 122.1(3) . . ?
C00K C00E C00G 114.1(2) . . ?
C00D C00F C00C 118.8(2) . . ?
C00H C00F C00C 118.7(2) . . ?
C00H C00F C00D 122.5(2) . . ?
C00E C00G Br01 118.95(19) . . ?
C00I C00G Br01 118.2(2) . . ?
C00I C00G C00E 122.8(3) . . ?
C00J C00H C00F 120.7(2) . . ?
C00O C00I C00G 120.9(3) . . ?
C00L C00J C00H 120.2(3) . . ?
C00E C00K O005 127.3(2) . . ?
C00N C00K O005 109.1(3) . . ?
C00N C00K C00E 123.5(3) . . ?
C00M C00L C00J 120.8(3) . . ?
C00L C00M C00C 120.3(3) . . ?
C00K C00N O007 108.0(3) . . ?
C00O C00N O007 129.6(3) . . ?
C00O C00N C00K 122.4(3) . . ?
C00N C00O C00I 116.2(2) . . ?
F004 C00P F1 106.7(3) . . ?
O005 C00P F1 109.1(3) . . ?
O005 C00P F004 110.2(3) . . ?
O007 C00P F1 110.3(3) . . ?
O007 C00P F004 110.5(3) . . ?
O007 C00P O005 109.9(3) . . ?

loop_
_geom_bond_atom_site_label_1
_geom_bond_atom_site_label_2
_geom_bond_distance
_geom_bond_site_symmetry_2
_geom_bond_publ_flag
Br01 C00G 1.902(3) . ?
Cl02 C00B 1.749(3) . ?
F1 C00P 1.334(4) . ?
F004 C00P 1.326(4) . ?
O005 C00K 1.385(4) . ?
O005 C00P 1.383(3) . ?
O006 C00A 1.197(3) . ?
O007 C00N 1.388(4) . ?
O007 C00P 1.384(4) . ?
C008 C00A 1.480(4) . ?
C008 C00B 1.425(3) . ?
C008 C00D 1.388(4) . ?
C009 C00B 1.354(4) . ?
C009 C00C 1.422(4) . ?
C00C C00F 1.422(3) . ?
C00C C00M 1.416(4) . ?
C00D C00E 1.497(3) . ?
C00D C00F 1.421(4) . ?
C00E C00G 1.407(4) . ?
C00E C00K 1.368(4) . ?
C00F C00H 1.414(4) . ?
C00G C00I 1.392(4) . ?
C00H C00J 1.366(4) . ?
C00I C00O 1.393(5) . ?
C00J C00L 1.411(4) . ?
C00K C00N 1.383(4) . ?
C00L C00M 1.359(4) . ?
C00N C00O 1.365(5) . ?

loop_
_geom_torsion_atom_site_label_1
_geom_torsion_atom_site_label_2
_geom_torsion_atom_site_label_3
_geom_torsion_atom_site_label_4
_geom_torsion
_geom_torsion_site_symmetry_1
_geom_torsion_site_symmetry_2
_geom_torsion_site_symmetry_3
_geom_torsion_site_symmetry_4
_geom_torsion_publ_flag
Br01 C00G C00E C00D -0.1(3) . . . . ?
Br01 C00G C00E C00K -179.8(2) . . . . ?
Br01 C00G C00I C00O -179.6(2) . . . . ?
Cl02 C00B C008 C00A -6.0(3) . . . . ?
Cl02 C00B C008 C00D 175.7(2) . . . . ?
Cl02 C00B C009 C00C -178.6(2) . . . . ?
F1 C00P O005 C00K -117.9(3) . . . . ?
F1 C00P O007 C00N 116.8(3) . . . . ?
F004 C00P O005 C00K 125.2(3) . . . . ?
F004 C00P O007 C00N -125.4(2) . . . . ?
O005 C00K C00E C00D 2.7(3) . . . . ?
O005 C00K C00E C00G -177.7(3) . . . . ?
O005 C00K C00N O007 -0.7(2) . . . . ?
O005 C00K C00N C00O 178.0(2) . . . . ?
O005 C00P O007 C00N -3.5(3) . . . . ?
O006 C00A C008 C00B -156.8(3) . . . . ?
O006 C00A C008 C00D 21.4(4) . . . . ?
O007 C00N C00K C00E -177.2(2) . . . . ?
O007 C00N C00O C00I 177.7(3) . . . . ?
C008 C00B C009 C00C 1.7(3) . . . . ?
C008 C00D C00E C00G 89.4(3) . . . . ?
C008 C00D C00E C00K -90.9(3) . . . . ?
C008 C00D C00F C00C 1.3(3) . . . . ?
C008 C00D C00F C00H -179.7(3) . . . . ?
C009 C00C C00F C00D -4.3(3) . . . . ?
C009 C00C C00F C00H 176.8(3) . . . . ?
C009 C00C C00M C00L -177.1(3) . . . . ?
C00C C00F C00D C00E -179.8(2) . . . . ?
C00C C00F C00H C00J 1.0(3) . . . . ?
C00C C00M C00L C00J -0.3(3) . . . . ?
C00D C00E C00G C00I -178.9(3) . . . . ?
C00D C00E C00K C00N 178.6(3) . . . . ?
C00D C00F C00H C00J -177.9(3) . . . . ?
C00E C00G C00I C00O -0.8(3) . . . . ?
C00E C00K C00N C00O 1.5(3) . . . . ?
C00F C00H C00J C00L -0.4(3) . . . . ?
C00G C00I C00O C00N 0.3(3) . . . . ?
C00H C00J C00L C00M 0.0(4) . . . . ?
C00I C00O C00N C00K -0.6(3) . . . . ?
